data_4341654
loop_
_publ_author_name
'Clemens, Oliver'
'Kruk, Robert'
'Patterson, Eric A.'
'Loho, Christoph'
'Reitz, Christian'
'Wright, Adrian J.'
'Knight, Kevin S.'
'Hahn, Horst'
'Slater, Peter R.'

_publ_section_title
;
 Introducing a Large Polar Tetragonal Distortion into Ba-Doped BiFeO3 by
 Low-Temperature Fluorination.
;
_publ_section_keywords
;
BiFeO3; fluorination; tetragonal distortion; magnetic properties; magnetic structure
;
_journal_name_full 'Inorganic chemistry'
_journal_page_first 141110153840008
_journal_paper_doi 10.1021/ic502183t
_journal_year 2014
_chemical_formula_iupac 'Ba0.2 Bi0.8 Fe1 O2.8 F0.2'
_chemical_formula_sum 'Ba0.2 Bi0.8 F0.2 Fe O2.8'
_chemical_formula_weight 299.09
_chemical_name_mineral 'bismuth barium iron oxide fluoride'
_space_group_IT_number 99
_symmetry_cell_setting tetragonal
_symmetry_space_group_name_Hall 'P 4 -2'
_symmetry_space_group_name_H-M 'P 4 m m'
_audit_update_record
;
2014-10-20 # Formatted by publCIF

;
_cell_angle_alpha 90
_cell_angle_beta 90
_cell_angle_gamma 90
_cell_formula_units_Z 1
_cell_length_a 3.9118(2)
_cell_length_b 3.9118(2)
_cell_length_c 4.2589(7)
_cell_measurement_temperature 298
_cell_measurement_theta_max 65
_cell_measurement_theta_min 2.5
_cell_volume 65.170(12)
_diffrn_ambient_temperature 298
_diffrn_radiation_type 'Cu K\a'
_diffrn_radiation_wavelength 1.54176
_cod_data_source_file ic502183t_si_003.cif
_cod_data_source_block Bi0.8Ba0.2FeO2.8F0.2
_cod_original_cell_volume 65.170(13)
_cod_original_sg_symbol_H-M P4mm
_cod_original_formula_sum 'Ba0.2 Bi0.8 F0.2 Fe1 O2.8'
_cod_database_code 4341654

loop_
_symmetry_equiv_pos_as_xyz
'x, y, z '
'-x, y, z '
'-y, -x, z '
'-y, x, z '
'y, -x, z '
'y, x, z '
'x, -y, z '
'-x, -y, z '

loop_
_atom_site_aniso_label
_atom_site_aniso_U_11
_atom_site_aniso_U_22
_atom_site_aniso_U_33
_atom_site_aniso_U_12
_atom_site_aniso_U_13
_atom_site_aniso_U_23
Bi 0.043(1) 0.043(1) 0.037(3) 0 0 0
Ba 0.043(1) 0.043(1) 0.037(3) 0 0 0
Fe 0.006(1) 0.006(1) 0.016(1) 0 0 0
O1 0.057(1) 0.057(1) 0.003(2) 0 0 0
F1 0.057(1) 0.057(1) 0.003(2) 0 0 0
O2 0.026(1) 0.026(1) 0.024(2) 0 0 0
F2 0.026(1) 0.026(1) 0.024(2) 0 0 0

loop_
_atom_site_label
_atom_site_type_symbol
_atom_site_symmetry_multiplicity
_atom_site_fract_x
_atom_site_fract_y
_atom_site_fract_z
_atom_site_occupancy
Bi Bi+3 1 0 0 -0.093(1) 0.8
Ba Ba+2 1 0 0 0.010(8) 0.2
Fe Fe+3 1 0.5 0.5 0.5 1
O1 O-2 1 0.5 0.5 0.043(1) 0.933
F1 F-1 1 0.5 0.5 0.043(1) 0.067
O2 O-2 2 0 0.5 0.570(1) 0.933
F2 F-1 2 0 0.5 0.570(1) 0.067
